data_4502516
loop_
_publ_author_name
'Bai, Hong-Ye'
'Ma, Jian-Fang'
'Yang, Jin'
'Liu, Ying-Ying'
Hua-Wu,
'Ma, Ji-Cheng'

_publ_section_title
;
 Effect of Anions on the Self-Assembly of Cd(II)-Containing Coordination
 Polymers Based on a Novel Flexible Tetrakis(imidazole) Ligand
;
_journal_issue 2
_journal_name_full 'Crystal Growth &amp; Design'
_journal_page_first 995
_journal_paper_doi 10.1021/cg901332m
_journal_volume 10
_journal_year 2010
_chemical_formula_sum 'C64 H88 Cd5 N16 O26'
_chemical_formula_weight 2059.50
_chemical_name_systematic
;
 ?
;
_space_group_IT_number 15
_symmetry_cell_setting monoclinic
_symmetry_space_group_name_Hall '-C 2yc'
_symmetry_space_group_name_H-M 'C 1 2/c 1'
_atom_sites_solution_hydrogens geom
_atom_sites_solution_primary direct
_atom_sites_solution_secondary difmap
_audit_creation_method SHELXL-97
_cell_angle_alpha 90.00
_cell_angle_beta 112.985(2)
_cell_angle_gamma 90.00
_cell_formula_units_Z 4
_cell_length_a 42.4374(12)
_cell_length_b 10.5633(3)
_cell_length_c 18.6767(4)
_cell_measurement_reflns_used 9597
_cell_measurement_temperature 293(2)
_cell_measurement_theta_max 29.2
_cell_measurement_theta_min 4.3
_cell_volume 7707.7(4)
_computing_cell_refinement CrysAlis
_computing_data_collection 'CrysAlis (Oxford Diffraction, 2006)'
_computing_data_reduction CrysAlis
_computing_structure_refinement 'SHELXL-97 (Sheldrick, 1997)'
_computing_structure_solution 'SHELXS-97 (Sheldrick, 1997)'
_diffrn_ambient_temperature 293(2)
_diffrn_detector_area_resol_mean 10.0
_diffrn_measured_fraction_theta_full 0.994
_diffrn_measured_fraction_theta_max 0.914
_diffrn_measurement_device_type 'Oxford Diffraction Gemini R Ultra'
_diffrn_measurement_method '\w scan'
_diffrn_radiation_monochromator graphite
_diffrn_radiation_source 'fine-focus sealed tube'
_diffrn_radiation_type MoK\a
_diffrn_radiation_wavelength 0.71073
_diffrn_reflns_av_R_equivalents 0.0386
_diffrn_reflns_av_sigmaI/netI 0.0461
_diffrn_reflns_limit_h_max 56
_diffrn_reflns_limit_h_min -53
_diffrn_reflns_limit_k_max 14
_diffrn_reflns_limit_k_min -13
_diffrn_reflns_limit_l_max 24
_diffrn_reflns_limit_l_min -23
_diffrn_reflns_number 38683
_diffrn_reflns_theta_full 25.00
_diffrn_reflns_theta_max 29.24
_diffrn_reflns_theta_min 4.25
_exptl_absorpt_coefficient_mu 1.445
_exptl_absorpt_correction_T_max 0.775
_exptl_absorpt_correction_T_min 0.687
_exptl_absorpt_correction_type multi-scan
_exptl_absorpt_process_details
;
CrysAlis (Oxford Diffraction, 2006)
;
_exptl_crystal_colour colorless
_exptl_crystal_density_diffrn 1.775
_exptl_crystal_density_method 'not measured'
_exptl_crystal_description block
_exptl_crystal_F_000 4128
_exptl_crystal_size_max 0.26
_exptl_crystal_size_mid 0.21
_exptl_crystal_size_min 0.18
_refine_diff_density_max 0.801
_refine_diff_density_min -0.691
_refine_diff_density_rms 0.093
_refine_ls_extinction_method none
_refine_ls_goodness_of_fit_ref 0.955
_refine_ls_hydrogen_treatment mixed
_refine_ls_matrix_type full
_refine_ls_number_parameters 519
_refine_ls_number_reflns 9597
_refine_ls_number_restraints 9
_refine_ls_restrained_S_all 0.955
_refine_ls_R_factor_all 0.0613
_refine_ls_R_factor_gt 0.0347
_refine_ls_shift/su_max 0.004
_refine_ls_shift/su_mean 0.000
_refine_ls_structure_factor_coef Fsqd
_refine_ls_weighting_details 'calc w=1/[\s^2^(Fo^2^)+(0.0500P)^2^+0.0000P] where P=(Fo^2^+2Fc^2^)/3'
_refine_ls_weighting_scheme calc
_refine_ls_wR_factor_gt 0.0810
_refine_ls_wR_factor_ref 0.0867
_reflns_number_gt 6647
_reflns_number_total 9597
_reflns_threshold_expression >2sigma(I)
_cod_data_source_file cg901332m_si_002.cif
_cod_data_source_block Compound-5
_cod_original_sg_symbol_Hall '-C 2yc '
_cod_original_sg_symbol_H-M 'C 2/c'
_cod_database_code 4502516

loop_
_symmetry_equiv_pos_as_xyz
'x, y, z'
'-x, y, -z+1/2'
'x+1/2, y+1/2, z'
'-x+1/2, y+1/2, -z+1/2'
'-x, -y, -z'
'x, -y, z-1/2'
'-x+1/2, -y+1/2, -z'
'x+1/2, -y+1/2, z-1/2'

loop_
_atom_site_label
_atom_site_type_symbol
_atom_site_fract_x
_atom_site_fract_y
_atom_site_fract_z
_atom_site_U_iso_or_equiv
_atom_site_adp_type
_atom_site_occupancy
_atom_site_symmetry_multiplicity
_atom_site_calc_flag
_atom_site_refinement_flags
Cd1 Cd 1.0000 0.68644(3) 0.2500 0.03584(9) Uani 1 2 d S
Cd2 Cd 0.909595(6) 0.38705(2) 0.252309(12) 0.02754(7) Uani 1 1 d .
Cd3 Cd 0.825921(6) 0.54365(2) 0.238337(13) 0.03439(7) Uani 1 1 d .
C1 C 0.84326(9) 0.7774(3) 0.15078(18) 0.0341(7) Uani 1 1 d .
H1 H 0.8629 0.7919 0.1952 0.041 Uiso 1 1 calc R
C2 C 0.79520(9) 0.7043(4) 0.07212(19) 0.0396(8) Uani 1 1 d .
H2 H 0.7752 0.6566 0.0520 0.048 Uiso 1 1 calc R
C3 C 0.80444(9) 0.7932(4) 0.03298(19) 0.0404(8) Uani 1 1 d .
H3 H 0.7922 0.8188 -0.0181 0.049 Uiso 1 1 calc R
C4 C 0.85673(9) 0.9387(3) 0.06965(19) 0.0355(7) Uani 1 1 d .
H4A H 0.8729 0.9676 0.1199 0.043 Uiso 1 1 calc R
H4B H 0.8419 1.0095 0.0452 0.043 Uiso 1 1 calc R
C5 C 0.87721(8) 0.9053(3) 0.01949(17) 0.0272(6) Uani 1 1 d .
C6 C 0.85112(8) 0.8780(3) -0.06450(16) 0.0293(7) Uani 1 1 d .
C7 C 0.87902(8) 0.7558(3) -0.13945(18) 0.0323(7) Uani 1 1 d .
H7 H 0.8765 0.6766 -0.1206 0.039 Uiso 1 1 calc R
C8 C 0.87560(9) 0.9600(3) -0.16069(18) 0.0383(8) Uani 1 1 d .
H8 H 0.8708 1.0458 -0.1597 0.046 Uiso 1 1 calc R
C9 C 0.89164(9) 0.9038(3) -0.20215(18) 0.0363(8) Uani 1 1 d .
H9 H 0.8999 0.9456 -0.2352 0.044 Uiso 1 1 calc R
C10 C 0.89756(9) 1.0252(3) 0.01469(17) 0.0318(7) Uani 1 1 d .
H10A H 0.9145 1.0005 -0.0057 0.038 Uiso 1 1 calc R
H10B H 0.8819 1.0835 -0.0223 0.038 Uiso 1 1 calc R
C11 C 0.94566(9) 1.0659(3) 0.14780(19) 0.0363(8) Uani 1 1 d .
H11 H 0.9603 0.9988 0.1506 0.044 Uiso 1 1 calc R
C12 C 0.95020(9) 1.1570(3) 0.20144(19) 0.0382(8) Uani 1 1 d .
H12 H 0.9690 1.1632 0.2484 0.046 Uiso 1 1 calc R
C13 C 0.90269(9) 1.1974(3) 0.10860(19) 0.0340(7) Uani 1 1 d .
H13 H 0.8821 1.2356 0.0778 0.041 Uiso 1 1 calc R
C14 C 0.90403(8) 0.7993(3) 0.05327(18) 0.0306(7) Uani 1 1 d .
H14A H 0.9139 0.7807 0.0155 0.037 Uiso 1 1 calc R
H14B H 0.9223 0.8322 0.0993 0.037 Uiso 1 1 calc R
C15 C 0.86803(8) 0.5950(3) 0.02902(18) 0.0305(7) Uani 1 1 d .
H15 H 0.8543 0.6026 -0.0236 0.037 Uiso 1 1 calc R
C16 C 0.86806(8) 0.4997(3) 0.07590(17) 0.0318(7) Uani 1 1 d .
H16 H 0.8539 0.4290 0.0608 0.038 Uiso 1 1 calc R
C17 C 0.90610(8) 0.6305(3) 0.14630(18) 0.0304(7) Uani 1 1 d .
H17 H 0.9233 0.6690 0.1882 0.036 Uiso 1 1 calc R
C18 C 0.98112(8) 0.4600(3) 0.33575(18) 0.0326(7) Uani 1 1 d .
C19 C 1.01798(8) 0.4746(4) 0.39249(18) 0.0384(8) Uani 1 1 d .
H19A H 1.0213 0.5610 0.4115 0.046 Uiso 1 1 calc R
H19B H 1.0327 0.4614 0.3645 0.046 Uiso 1 1 calc R
C20 C 1.02934(9) 0.3859(4) 0.46192(18) 0.0397(8) Uani 1 1 d .
H20A H 1.0304 0.3002 0.4444 0.048 Uiso 1 1 calc R
H20B H 1.0126 0.3877 0.4853 0.048 Uiso 1 1 calc R
C21 C 1.06415(9) 0.4220(4) 0.52278(19) 0.0402(8) Uani 1 1 d .
H21A H 1.0809 0.4197 0.4994 0.048 Uiso 1 1 calc R
H21B H 1.0631 0.5081 0.5399 0.048 Uiso 1 1 calc R
C22 C 1.07569(9) 0.3347(3) 0.59280(18) 0.0389(8) Uani 1 1 d .
H22A H 1.0594 0.3395 0.6175 0.047 Uiso 1 1 calc R
H22B H 1.0759 0.2482 0.5755 0.047 Uiso 1 1 calc R
C23 C 1.11054(9) 0.3677(3) 0.65110(17) 0.0324(7) Uani 1 1 d .
C24 C 0.81097(10) 0.3240(4) 0.1495(2) 0.0436(9) Uani 1 1 d .
C25 C 0.80711(13) 0.1968(5) 0.1100(3) 0.0709(13) Uani 1 1 d .
H25A H 0.8119 0.2085 0.0637 0.085 Uiso 1 1 calc R
H25B H 0.8248 0.1417 0.1446 0.085 Uiso 1 1 calc R
C26 C 0.77476(17) 0.1297(6) 0.0870(4) 0.0930(19) Uani 1 1 d .
H26A H 0.7577 0.1807 0.0476 0.112 Uiso 1 1 calc R
H26B H 0.7771 0.0520 0.0618 0.112 Uiso 1 1 calc R
C27 C 0.76116(15) 0.0968(6) 0.1419(3) 0.0913(19) Uani 1 1 d .
H27A H 0.7572 0.1744 0.1649 0.110 Uiso 1 1 calc R
H27B H 0.7785 0.0492 0.1830 0.110 Uiso 1 1 calc R
C28 C 0.72836(14) 0.0207(6) 0.1141(3) 0.0801(15) Uani 1 1 d .
H28A H 0.7131 0.0552 0.0645 0.096 Uiso 1 1 calc R
H28B H 0.7338 -0.0654 0.1048 0.096 Uiso 1 1 calc R
C29 C 0.70913(10) 0.0153(4) 0.1671(2) 0.0468(9) Uani 1 1 d .
C30 C 0.98284(11) 0.8507(3) 0.3386(2) 0.0442(9) Uani 1 1 d .
C31 C 0.97730(11) 0.9477(4) 0.3933(2) 0.0542(10) Uani 1 1 d .
H31A H 0.9766 1.0314 0.3713 0.065 Uiso 1 1 calc R
H31B H 0.9551 0.9323 0.3950 0.065 Uiso 1 1 calc R
C32 C 1.00352(11) 0.9482(4) 0.4746(2) 0.0559(11) Uani 1 1 d .
H32A H 1.0259 0.9624 0.4736 0.067 Uiso 1 1 calc R
H32B H 1.0038 0.8660 0.4980 0.067 Uiso 1 1 calc R
N1 N 0.81972(7) 0.6939(3) 0.14678(15) 0.0361(6) Uani 1 1 d .
N2 N 0.83568(7) 0.8395(3) 0.08325(15) 0.0328(6) Uani 1 1 d .
N3 N 0.86775(7) 0.8648(2) -0.12024(14) 0.0282(6) Uani 1 1 d .
N4 N 0.89399(7) 0.7753(3) -0.18813(14) 0.0324(6) Uani 1 1 d .
N5 N 0.91514(7) 1.0925(2) 0.08853(14) 0.0300(6) Uani 1 1 d .
N6 N 0.92320(7) 1.2390(3) 0.17692(14) 0.0327(6) Uani 1 1 d .
N7 N 0.89245(6) 0.6804(2) 0.07423(14) 0.0287(6) Uani 1 1 d .
N8 N 0.89210(7) 0.5208(2) 0.15010(14) 0.0302(6) Uani 1 1 d .
O1 O 0.96268(6) 0.3772(3) 0.34707(13) 0.0460(6) Uani 1 1 d .
O2 O 0.96989(6) 0.5338(2) 0.27802(13) 0.0397(6) Uani 1 1 d .
O3 O 0.71450(7) 0.1007(3) 0.21705(16) 0.0558(7) Uani 1 1 d .
O4 O 0.68703(8) -0.0684(3) 0.15718(16) 0.0587(8) Uani 1 1 d .
O5 O 0.78658(8) 0.3904(3) 0.1455(2) 0.0809(10) Uani 1 1 d .
O6 O 0.84052(7) 0.3636(3) 0.18556(15) 0.0528(7) Uani 1 1 d .
O7 O 0.95938(8) 0.8287(3) 0.27635(16) 0.0591(7) Uani 1 1 d .
O8 O 1.01246(7) 0.7964(3) 0.36122(15) 0.0532(7) Uani 1 1 d .
O9 O 1.11514(6) 0.4738(2) 0.68574(13) 0.0398(6) Uani 1 1 d .
O10 O 1.13483(7) 0.2916(3) 0.66636(15) 0.0530(7) Uani 1 1 d .
O1W O 0.83365(9) 0.7753(3) 0.44431(18) 0.0700(9) Uani 1 1 d D
H1C H 0.8167(12) 0.827(5) 0.423(3) 0.105 Uiso 1 1 d D
H1D H 0.8399(14) 0.752(5) 0.408(3) 0.105 Uiso 1 1 d D
O2W O 0.72700(11) 0.6934(4) 0.1676(2) 0.0875(11) Uani 1 1 d D
H2C H 0.7176(15) 0.765(4) 0.172(4) 0.131 Uiso 1 1 d D
H2D H 0.7465(11) 0.683(6) 0.207(3) 0.131 Uiso 1 1 d D
O3W O 0.72001(9) 0.4489(4) 0.1022(3) 0.0950(12) Uani 1 1 d D
H3C H 0.7390(12) 0.404(6) 0.124(4) 0.143 Uiso 1 1 d D
H3D H 0.7268(18) 0.517(5) 0.135(4) 0.143 Uiso 1 1 d D

loop_
_atom_site_aniso_label
_atom_site_aniso_U_11
_atom_site_aniso_U_22
_atom_site_aniso_U_33
_atom_site_aniso_U_23
_atom_site_aniso_U_13
_atom_site_aniso_U_12
Cd1 0.0392(2) 0.03218(19) 0.03698(19) 0.000 0.01574(15) 0.000
Cd2 0.03108(13) 0.02526(12) 0.02657(12) 0.00241(9) 0.01158(9) 0.00084(9)
Cd3 0.02850(13) 0.03933(15) 0.03419(13) 0.00478(10) 0.01102(10) 0.00137(11)
C1 0.0365(19) 0.0390(19) 0.0274(16) 0.0007(14) 0.0133(14) 0.0027(15)
C2 0.0272(18) 0.052(2) 0.0377(18) 0.0056(16) 0.0108(14) -0.0013(15)
C3 0.0288(18) 0.056(2) 0.0333(17) 0.0098(16) 0.0086(14) 0.0083(16)
C4 0.046(2) 0.0317(18) 0.0354(18) -0.0047(14) 0.0233(15) -0.0027(15)
C5 0.0302(16) 0.0258(16) 0.0266(15) 0.0001(12) 0.0119(12) 0.0010(13)
C6 0.0308(17) 0.0341(18) 0.0241(15) -0.0031(13) 0.0117(12) 0.0036(14)
C7 0.0374(19) 0.0259(17) 0.0362(17) -0.0023(14) 0.0170(14) 0.0003(14)
C8 0.053(2) 0.0292(18) 0.0345(17) 0.0042(14) 0.0196(16) 0.0050(16)
C9 0.047(2) 0.0329(19) 0.0329(17) 0.0021(14) 0.0203(15) -0.0007(16)
C10 0.0395(18) 0.0265(16) 0.0299(16) -0.0007(13) 0.0140(13) -0.0005(14)
C11 0.0306(18) 0.0328(18) 0.0412(19) -0.0033(15) 0.0092(14) 0.0048(14)
C12 0.0313(19) 0.0385(19) 0.0385(18) -0.0028(15) 0.0068(14) 0.0020(15)
C13 0.0353(19) 0.0251(16) 0.0391(18) 0.0005(14) 0.0118(14) 0.0049(14)
C14 0.0256(16) 0.0271(16) 0.0348(16) 0.0026(13) 0.0071(13) -0.0007(13)
C15 0.0313(17) 0.0280(17) 0.0286(16) -0.0035(13) 0.0078(13) 0.0004(13)
C16 0.0317(17) 0.0247(16) 0.0349(17) -0.0030(13) 0.0086(13) -0.0013(13)
C17 0.0274(17) 0.0286(17) 0.0289(16) 0.0020(13) 0.0043(13) 0.0038(13)
C18 0.0320(17) 0.0358(19) 0.0303(16) -0.0088(15) 0.0125(13) -0.0035(15)
C19 0.0288(17) 0.048(2) 0.0315(17) 0.0074(15) 0.0043(13) -0.0047(15)
C20 0.0310(18) 0.048(2) 0.0344(18) 0.0041(16) 0.0068(14) -0.0054(16)
C21 0.0342(19) 0.047(2) 0.0351(18) 0.0034(15) 0.0094(14) -0.0045(16)
C22 0.039(2) 0.0355(19) 0.0347(18) 0.0009(15) 0.0058(14) -0.0041(16)
C23 0.0344(19) 0.0354(19) 0.0268(16) 0.0015(14) 0.0111(13) -0.0031(15)
C24 0.035(2) 0.046(2) 0.052(2) -0.0073(18) 0.0200(17) -0.0053(17)
C25 0.064(3) 0.064(3) 0.095(3) -0.031(3) 0.042(3) -0.018(2)
C26 0.108(5) 0.080(4) 0.111(4) -0.031(3) 0.065(4) -0.032(4)
C27 0.089(4) 0.112(5) 0.100(4) -0.027(4) 0.065(4) -0.032(4)
C28 0.086(4) 0.091(4) 0.091(4) -0.017(3) 0.063(3) -0.022(3)
C29 0.043(2) 0.056(3) 0.047(2) -0.0020(19) 0.0232(17) -0.0015(19)
C30 0.058(3) 0.0314(19) 0.059(2) -0.0089(17) 0.039(2) -0.0100(18)
C31 0.060(3) 0.049(2) 0.061(3) -0.0090(19) 0.031(2) -0.006(2)
C32 0.055(3) 0.056(3) 0.067(3) -0.010(2) 0.034(2) -0.007(2)
N1 0.0320(16) 0.0410(17) 0.0361(15) 0.0036(12) 0.0143(12) 0.0016(13)
N2 0.0360(16) 0.0328(15) 0.0344(14) 0.0020(12) 0.0190(12) 0.0032(12)
N3 0.0313(14) 0.0252(14) 0.0291(13) -0.0020(11) 0.0129(11) 0.0017(11)
N4 0.0375(16) 0.0319(15) 0.0321(14) -0.0035(12) 0.0182(12) 0.0012(12)
N5 0.0373(15) 0.0231(14) 0.0304(14) -0.0003(11) 0.0140(11) 0.0007(11)
N6 0.0361(16) 0.0307(15) 0.0326(14) -0.0010(12) 0.0148(12) 0.0028(12)
N7 0.0260(14) 0.0242(14) 0.0316(13) 0.0016(11) 0.0064(11) 0.0027(11)
N8 0.0285(14) 0.0277(14) 0.0320(14) 0.0035(11) 0.0093(11) 0.0033(11)
O1 0.0351(14) 0.0544(17) 0.0410(13) 0.0076(12) 0.0067(11) -0.0126(12)
O2 0.0326(13) 0.0402(14) 0.0371(13) 0.0079(11) 0.0034(10) -0.0021(11)
O3 0.0511(17) 0.0601(19) 0.0638(17) -0.0155(15) 0.0308(14) -0.0144(14)
O4 0.0564(18) 0.069(2) 0.0569(17) -0.0138(14) 0.0289(14) -0.0247(15)
O5 0.0429(18) 0.072(2) 0.123(3) -0.029(2) 0.0273(18) -0.0014(16)
O6 0.0423(16) 0.0553(18) 0.0558(16) -0.0013(13) 0.0136(13) -0.0064(13)
O7 0.070(2) 0.0542(18) 0.0523(17) -0.0048(14) 0.0226(15) -0.0017(16)
O8 0.0520(17) 0.0541(17) 0.0605(16) -0.0201(13) 0.0298(14) -0.0141(14)
O9 0.0360(13) 0.0390(14) 0.0413(13) -0.0096(11) 0.0116(10) -0.0012(11)
O10 0.0433(16) 0.0460(16) 0.0604(16) -0.0038(13) 0.0101(12) 0.0117(13)
O1W 0.062(2) 0.077(2) 0.067(2) -0.0213(18) 0.0212(16) -0.0064(17)
O2W 0.079(3) 0.086(3) 0.071(2) 0.001(2) 0.0015(18) 0.020(2)
O3W 0.056(2) 0.086(3) 0.132(3) -0.002(2) 0.024(2) 0.014(2)

loop_
_atom_type_symbol
_atom_type_description
_atom_type_scat_dispersion_real
_atom_type_scat_dispersion_imag
_atom_type_scat_source
C C 0.0033 0.0016 'International Tables Vol C Tables 4.2.6.8 and 6.1.1.4'
H H 0.0000 0.0000 'International Tables Vol C Tables 4.2.6.8 and 6.1.1.4'
N N 0.0061 0.0033 'International Tables Vol C Tables 4.2.6.8 and 6.1.1.4'
O O 0.0106 0.0060 'International Tables Vol C Tables 4.2.6.8 and 6.1.1.4'
Cd Cd -0.8075 1.2024 'International Tables Vol C Tables 4.2.6.8 and 6.1.1.4'

loop_
_geom_angle_atom_site_label_1
_geom_angle_atom_site_label_2
_geom_angle_atom_site_label_3
_geom_angle
_geom_angle_site_symmetry_1
_geom_angle_site_symmetry_3
O2 Cd1 O2 88.04(13) . 2_755
O2 Cd1 O8 129.43(9) . 2_755
O2 Cd1 O8 96.05(9) 2_755 2_755
O2 Cd1 O8 96.05(9) . .
O2 Cd1 O8 129.43(9) 2_755 .
O8 Cd1 O8 118.02(15) 2_755 .
O2 Cd1 O7 170.70(10) . 2_755
O2 Cd1 O7 83.45(9) 2_755 2_755
O8 Cd1 O7 55.64(10) 2_755 2_755
O8 Cd1 O7 86.53(9) . 2_755
O2 Cd1 O7 83.45(9) . .
O2 Cd1 O7 170.70(10) 2_755 .
O8 Cd1 O7 86.53(9) 2_755 .
O8 Cd1 O7 55.64(10) . .
O7 Cd1 O7 105.28(14) 2_755 .
O2 Cd1 C30 90.25(10) . .
O2 Cd1 C30 157.53(11) 2_755 .
O8 Cd1 C30 102.28(11) 2_755 .
O8 Cd1 C30 28.67(11) . .
O7 Cd1 C30 96.18(10) 2_755 .
O7 Cd1 C30 26.99(11) . .
O2 Cd1 C30 157.53(11) . 2_755
O2 Cd1 C30 90.25(10) 2_755 2_755
O8 Cd1 C30 28.67(11) 2_755 2_755
O8 Cd1 C30 102.28(11) . 2_755
O7 Cd1 C30 26.99(11) 2_755 2_755
O7 Cd1 C30 96.18(10) . 2_755
C30 Cd1 C30 99.59(15) . 2_755
N8 Cd2 O1 126.16(9) . .
N8 Cd2 N4 145.33(10) . 6_566
O1 Cd2 N4 88.50(9) . 6_566
N8 Cd2 N6 89.20(9) . 1_545
O1 Cd2 N6 92.07(10) . 1_545
N4 Cd2 N6 88.72(9) 6_566 1_545
N8 Cd2 O9 87.84(9) . 5_766
O1 Cd2 O9 98.24(9) . 5_766
N4 Cd2 O9 87.69(9) 6_566 5_766
N6 Cd2 O9 168.99(9) 1_545 5_766
O3 Cd3 N1 102.09(10) 4_655 .
O3 Cd3 O6 137.49(10) 4_655 .
N1 Cd3 O6 102.89(10) . .
O3 Cd3 O9 125.44(9) 4_655 5_766
N1 Cd3 O9 106.98(9) . 5_766
O6 Cd3 O9 78.20(9) . 5_766
O3 Cd3 O5 91.77(11) 4_655 .
N1 Cd3 O5 94.67(12) . .
O6 Cd3 O5 52.44(10) . .
O9 Cd3 O5 129.59(10) 5_766 .
O3 Cd3 O4 54.10(9) 4_655 4_655
N1 Cd3 O4 156.19(9) . 4_655
O6 Cd3 O4 96.81(9) . 4_655
O9 Cd3 O4 89.92(9) 5_766 4_655
O5 Cd3 O4 86.77(12) . 4_655
O3 Cd3 O10 86.81(10) 4_655 5_766
N1 Cd3 O10 84.37(10) . 5_766
O6 Cd3 O10 129.39(9) . 5_766
O9 Cd3 O10 52.33(8) 5_766 5_766
O5 Cd3 O10 178.08(10) . 5_766
O4 Cd3 O10 93.43(10) 4_655 5_766
O3 Cd3 C29 27.00(11) 4_655 4_655
N1 Cd3 C29 129.09(11) . 4_655
O6 Cd3 C29 119.00(11) . 4_655
O9 Cd3 C29 108.70(10) 5_766 4_655
O5 Cd3 C29 89.57(12) . 4_655
O4 Cd3 C29 27.11(10) 4_655 4_655
O10 Cd3 C29 89.75(11) 5_766 4_655
N1 C1 N2 112.1(3) . .
N1 C1 H1 123.9 . .
N2 C1 H1 123.9 . .
C3 C2 N1 110.0(3) . .
C3 C2 H2 125.0 . .
N1 C2 H2 125.0 . .
C2 C3 N2 106.6(3) . .
C2 C3 H3 126.7 . .
N2 C3 H3 126.7 . .
N2 C4 C5 117.9(3) . .
N2 C4 H4A 107.8 . .
C5 C4 H4A 107.8 . .
N2 C4 H4B 107.8 . .
C5 C4 H4B 107.8 . .
H4A C4 H4B 107.2 . .
C14 C5 C4 114.6(3) . .
C14 C5 C6 113.5(2) . .
C4 C5 C6 107.8(3) . .
C14 C5 C10 106.1(2) . .
C4 C5 C10 107.8(2) . .
C6 C5 C10 106.6(2) . .
N3 C6 C5 112.4(2) . .
N4 C7 N3 111.6(3) . .
N4 C7 H7 124.2 . .
N3 C7 H7 124.2 . .
C9 C8 N3 106.1(3) . .
C9 C8 H8 126.9 . .
N3 C8 H8 126.9 . .
C8 C9 N4 109.8(3) . .
C8 C9 H9 125.1 . .
N4 C9 H9 125.1 . .
N5 C10 C5 115.4(2) . .
N5 C10 H10A 108.4 . .
C5 C10 H10A 108.4 . .
N5 C10 H10B 108.4 . .
C5 C10 H10B 108.4 . .
H10A C10 H10B 107.5 . .
C12 C11 N5 105.7(3) . .
C12 C11 H11 127.2 . .
N5 C11 H11 127.2 . .
C11 C12 N6 110.3(3) . .
C11 C12 H12 124.9 . .
N6 C12 H12 124.9 . .
N6 C13 N5 111.4(3) . .
N6 C13 H13 124.3 . .
N5 C13 H13 124.3 . .
N7 C14 C5 117.6(3) . .
N7 C14 H14A 107.9 . .
C5 C14 H14A 107.9 . .
N7 C14 H14B 107.9 . .
C5 C14 H14B 107.9 . .
H14A C14 H14B 107.2 . .
C16 C15 N7 106.4(3) . .
C16 C15 H15 126.8 . .
N7 C15 H15 126.8 . .
C15 C16 N8 110.3(3) . .
C15 C16 H16 124.8 . .
N8 C16 H16 124.8 . .
N8 C17 N7 111.8(3) . .
N8 C17 H17 124.1 . .
N7 C17 H17 124.1 . .
O1 C18 O2 121.7(3) . .
O1 C18 C19 119.9(3) . .
O2 C18 C19 118.4(3) . .
C18 C19 C20 115.5(3) . .
C18 C19 H19A 108.4 . .
C20 C19 H19A 108.4 . .
C18 C19 H19B 108.4 . .
C20 C19 H19B 108.4 . .
H19A C19 H19B 107.5 . .
C19 C20 C21 112.1(3) . .
C19 C20 H20A 109.2 . .
C21 C20 H20A 109.2 . .
C19 C20 H20B 109.2 . .
C21 C20 H20B 109.2 . .
H20A C20 H20B 107.9 . .
C22 C21 C20 112.6(3) . .
C22 C21 H21A 109.1 . .
C20 C21 H21A 109.1 . .
C22 C21 H21B 109.1 . .
C20 C21 H21B 109.1 . .
H21A C21 H21B 107.8 . .
C23 C22 C21 112.4(3) . .
C23 C22 H22A 109.1 . .
C21 C22 H22A 109.1 . .
C23 C22 H22B 109.1 . .
C21 C22 H22B 109.1 . .
H22A C22 H22B 107.9 . .
O10 C23 O9 120.2(3) . .
O10 C23 C22 120.6(3) . .
O9 C23 C22 119.2(3) . .
O5 C24 O6 119.3(4) . .
O5 C24 C25 123.4(4) . .
O6 C24 C25 117.3(4) . .
C26 C25 C24 119.2(4) . .
C26 C25 H25A 107.5 . .
C24 C25 H25A 107.5 . .
C26 C25 H25B 107.5 . .
C24 C25 H25B 107.5 . .
H25A C25 H25B 107.0 . .
C27 C26 C25 121.0(5) . .
C27 C26 H26A 107.1 . .
C25 C26 H26A 107.1 . .
C27 C26 H26B 107.1 . .
C25 C26 H26B 107.1 . .
H26A C26 H26B 106.8 . .
C26 C27 C28 117.8(5) . .
C26 C27 H27A 107.8 . .
C28 C27 H27A 107.8 . .
C26 C27 H27B 107.8 . .
C28 C27 H27B 107.8 . .
H27A C27 H27B 107.2 . .
C29 C28 C27 117.1(4) . .
C29 C28 H28A 108.0 . .
C27 C28 H28A 108.0 . .
C29 C28 H28B 108.0 . .
C27 C28 H28B 108.0 . .
H28A C28 H28B 107.3 . .
O4 C29 O3 121.8(3) . .
O4 C29 C28 119.8(4) . .
O3 C29 C28 118.3(4) . .
O4 C29 Cd3 66.8(2) . 4_645
O3 C29 Cd3 55.00(18) . 4_645
C28 C29 Cd3 171.6(3) . 4_645
O7 C30 O8 123.6(3) . .
O7 C30 C31 118.8(4) . .
O8 C30 C31 117.6(4) . .
O7 C30 Cd1 66.9(2) . .
O8 C30 Cd1 56.77(17) . .
C31 C30 Cd1 173.7(3) . .
C32 C31 C30 115.7(4) . .
C32 C31 H31A 108.3 . .
C30 C31 H31A 108.3 . .
C32 C31 H31B 108.3 . .
C30 C31 H31B 108.3 . .
H31A C31 H31B 107.4 . .
C31 C32 C32 112.3(5) . 5_776
C31 C32 H32A 109.1 . .
C32 C32 H32A 109.1 5_776 .
C31 C32 H32B 109.1 . .
C32 C32 H32B 109.1 5_776 .
H32A C32 H32B 107.9 . .
C1 N1 C2 105.1(3) . .
C1 N1 Cd3 124.4(2) . .
C2 N1 Cd3 129.5(2) . .
C1 N2 C3 106.2(3) . .
C1 N2 C4 125.0(3) . .
C3 N2 C4 128.7(3) . .
C7 N3 C8 106.9(3) . .
C7 N3 C6 125.9(3) . .
C8 N3 C6 127.1(3) . .
C7 N4 C9 105.5(3) . .
C7 N4 Cd2 122.1(2) . 6_565
C9 N4 Cd2 131.4(2) . 6_565
C13 N5 C11 107.2(3) . .
C13 N5 C10 123.4(3) . .
C11 N5 C10 129.4(3) . .
C13 N6 C12 105.4(3) . .
C13 N6 Cd2 126.1(2) . 1_565
C12 N6 Cd2 126.8(2) . 1_565
C17 N7 C15 106.4(3) . .
C17 N7 C14 123.2(3) . .
C15 N7 C14 130.4(3) . .
C17 N8 C16 105.1(3) . .
C17 N8 Cd2 126.2(2) . .
C16 N8 Cd2 128.2(2) . .
C18 O1 Cd2 109.6(2) . .
C18 O2 Cd1 125.7(2) . .
C29 O3 Cd3 98.0(2) . 4_645
C29 O4 Cd3 86.1(2) . 4_645
C24 O5 Cd3 90.5(2) . .
C24 O6 Cd3 97.2(2) . .
C30 O7 Cd1 86.1(2) . .
C30 O8 Cd1 94.6(2) . .
C23 O9 Cd3 98.8(2) . 5_766
C23 O9 Cd2 142.3(2) . 5_766
Cd3 O9 Cd2 109.01(9) 5_766 5_766
C23 O10 Cd3 88.6(2) . 5_766
H1C O1W H1D 106(4) . .
H2C O2W H2D 110(5) . .
H3C O3W H3D 97(4) . .

loop_
_geom_bond_atom_site_label_1
_geom_bond_atom_site_label_2
_geom_bond_distance
_geom_bond_site_symmetry_2
Cd1 O2 2.243(2) .
Cd1 O2 2.243(2) 2_755
Cd1 O8 2.255(2) 2_755
Cd1 O8 2.255(2) .
Cd1 O7 2.477(3) 2_755
Cd1 O7 2.477(3) .
Cd1 C30 2.687(4) .
Cd1 C30 2.687(4) 2_755
Cd2 N8 2.255(2) .
Cd2 O1 2.259(2) .
Cd2 N4 2.279(3) 6_566
Cd2 N6 2.323(3) 1_545
Cd2 O9 2.356(2) 5_766
Cd3 O3 2.262(3) 4_655
Cd3 N1 2.272(3) .
Cd3 O6 2.334(3) .
Cd3 O9 2.352(2) 5_766
Cd3 O5 2.481(3) .
Cd3 O4 2.520(3) 4_655
Cd3 O10 2.580(3) 5_766
Cd3 C29 2.734(4) 4_655
C1 N1 1.313(4) .
C1 N2 1.345(4) .
C1 H1 0.9300 .
C2 C3 1.340(5) .
C2 N1 1.380(4) .
C2 H2 0.9300 .
C3 N2 1.381(4) .
C3 H3 0.9300 .
C4 N2 1.462(4) .
C4 C5 1.547(4) .
C4 H4A 0.9700 .
C4 H4B 0.9700 .
C5 C14 1.545(4) .
C5 C6 1.554(4) .
C5 C10 1.555(4) .
C6 N3 1.475(4) .
C7 N4 1.313(4) .
C7 N3 1.347(4) .
C7 H7 0.9300 .
C8 C9 1.352(5) .
C8 N3 1.375(4) .
C8 H8 0.9300 .
C9 N4 1.378(4) .
C9 H9 0.9300 .
C10 N5 1.470(4) .
C10 H10A 0.9700 .
C10 H10B 0.9700 .
C11 C12 1.348(5) .
C11 N5 1.365(4) .
C11 H11 0.9300 .
C12 N6 1.365(4) .
C12 H12 0.9300 .
C13 N6 1.308(4) .
C13 N5 1.343(4) .
C13 H13 0.9300 .
C14 N7 1.457(4) .
C14 H14A 0.9700 .
C14 H14B 0.9700 .
C15 C16 1.334(4) .
C15 N7 1.384(4) .
C15 H15 0.9300 .
C16 N8 1.381(4) .
C16 H16 0.9300 .
C17 N8 1.317(4) .
C17 N7 1.347(4) .
C17 H17 0.9300 .
C18 O1 1.246(4) .
C18 O2 1.263(4) .
C18 C19 1.516(4) .
C19 C20 1.518(5) .
C19 H19A 0.9700 .
C19 H19B 0.9700 .
C20 C21 1.519(5) .
C20 H20A 0.9700 .
C20 H20B 0.9700 .
C21 C22 1.516(5) .
C21 H21A 0.9700 .
C21 H21B 0.9700 .
C22 C23 1.495(5) .
C22 H22A 0.9700 .
C22 H22B 0.9700 .
C23 O10 1.249(4) .
C23 O9 1.271(4) .
C24 O5 1.228(5) .
C24 O6 1.242(4) .
C24 C25 1.510(6) .
C25 C26 1.453(7) .
C25 H25A 0.9700 .
C25 H25B 0.9700 .
C26 C27 1.402(7) .
C26 H26A 0.9700 .
C26 H26B 0.9700 .
C27 C28 1.513(7) .
C27 H27A 0.9700 .
C27 H27B 0.9700 .
C28 C29 1.509(6) .
C28 H28A 0.9700 .
C28 H28B 0.9700 .
C29 O4 1.249(5) .
C29 O3 1.253(5) .
C29 Cd3 2.734(4) 4_645
C30 O7 1.222(5) .
C30 O8 1.293(5) .
C30 C31 1.528(5) .
C31 C32 1.492(6) .
C31 H31A 0.9700 .
C31 H31B 0.9700 .
C32 C32 1.551(8) 5_776
C32 H32A 0.9700 .
C32 H32B 0.9700 .
N4 Cd2 2.279(3) 6_565
N6 Cd2 2.323(3) 1_565
O3 Cd3 2.262(3) 4_645
O4 Cd3 2.520(3) 4_645
O9 Cd3 2.352(2) 5_766
O9 Cd2 2.356(2) 5_766
O10 Cd3 2.580(3) 5_766
O1W H1C 0.87(3) .
O1W H1D 0.85(3) .
O2W H2C 0.88(3) .
O2W H2D 0.88(3) .
O3W H3C 0.89(3) .
O3W H3D 0.91(3) .

loop_
_geom_hbond_atom_site_label_D
_geom_hbond_atom_site_label_H
_geom_hbond_atom_site_label_A
_geom_hbond_distance_DH
_geom_hbond_distance_HA
_geom_hbond_distance_DA
_geom_hbond_angle_DHA
_geom_hbond_site_symmetry_A
O1W H1C O3W 0.87(3) 1.93(3) 2.785(5) 168(5) 4_655
O1W H1D O10 0.85(3) 2.11(3) 2.953(4) 168(6) 5_766
O2W H2C O4 0.88(3) 2.14(3) 2.998(5) 167(6) 1_565
O2W H2D O3 0.88(3) 1.91(3) 2.755(4) 161(6) 4_655
O3W H3C O5 0.89(3) 1.91(5) 2.689(5) 146(7) .
O3W H3D O2W 0.91(3) 1.96(4) 2.823(6) 156(6) .

loop_
_geom_torsion_atom_site_label_1
_geom_torsion_atom_site_label_2
_geom_torsion_atom_site_label_3
_geom_torsion_atom_site_label_4
_geom_torsion
_geom_torsion_site_symmetry_1
_geom_torsion_site_symmetry_4
N1 C2 C3 N2 0.8(4) . .
N2 C4 C5 C14 -61.6(4) . .
N2 C4 C5 C6 65.9(4) . .
N2 C4 C5 C10 -179.4(3) . .
C14 C5 C6 N3 -60.9(3) . .
C4 C5 C6 N3 171.0(2) . .
C10 C5 C6 N3 55.5(3) . .
N3 C8 C9 N4 -0.1(4) . .
C14 C5 C10 N5 -78.4(3) . .
C4 C5 C10 N5 44.8(4) . .
C6 C5 C10 N5 160.3(3) . .
N5 C11 C12 N6 0.2(4) . .
C4 C5 C14 N7 52.8(4) . .
C6 C5 C14 N7 -71.7(3) . .
C10 C5 C14 N7 171.6(2) . .
N7 C15 C16 N8 -0.5(4) . .
O1 C18 C19 C20 -1.6(5) . .
O2 C18 C19 C20 177.9(3) . .
C18 C19 C20 C21 -169.7(3) . .
C19 C20 C21 C22 179.6(3) . .
C20 C21 C22 C23 177.8(3) . .
C21 C22 C23 O10 -116.4(4) . .
C21 C22 C23 O9 64.4(4) . .
O5 C24 C25 C26 -20.1(7) . .
O6 C24 C25 C26 162.2(5) . .
C24 C25 C26 C27 -58.5(9) . .
C25 C26 C27 C28 -176.7(6) . .
C26 C27 C28 C29 -164.3(6) . .
C27 C28 C29 O4 -162.7(5) . .
C27 C28 C29 O3 21.6(7) . .
C27 C28 C29 Cd3 57(2) . 4_645
O2 Cd1 C30 O7 -74.9(2) . .
O2 Cd1 C30 O7 -160.4(2) 2_755 .
O8 Cd1 C30 O7 55.7(2) 2_755 .
O8 Cd1 C30 O7 -177.1(4) . .
O7 Cd1 C30 O7 111.8(2) 2_755 .
C30 Cd1 C30 O7 84.8(2) 2_755 .
O2 Cd1 C30 O8 102.2(2) . .
O2 Cd1 C30 O8 16.7(4) 2_755 .
O8 Cd1 C30 O8 -127.2(2) 2_755 .
O7 Cd1 C30 O8 -71.0(2) 2_755 .
O7 Cd1 C30 O8 177.1(4) . .
C30 Cd1 C30 O8 -98.1(2) 2_755 .
O2 Cd1 C30 C31 131(3) . .
O2 Cd1 C30 C31 45(3) 2_755 .
O8 Cd1 C30 C31 -99(3) 2_755 .
O8 Cd1 C30 C31 28(2) . .
O7 Cd1 C30 C31 -43(3) 2_755 .
O7 Cd1 C30 C31 -154(3) . .
C30 Cd1 C30 C31 -70(2) 2_755 .
O7 C30 C31 C32 166.4(4) . .
O8 C30 C31 C32 -13.9(5) . .
Cd1 C30 C31 C32 -41(3) . .
C30 C31 C32 C32 178.5(4) . 5_776
N2 C1 N1 C2 -0.8(4) . .
N2 C1 N1 Cd3 168.5(2) . .
C3 C2 N1 C1 0.0(4) . .
C3 C2 N1 Cd3 -168.6(2) . .
O3 Cd3 N1 C1 115.8(3) 4_655 .
O6 Cd3 N1 C1 -98.9(3) . .
O9 Cd3 N1 C1 -17.5(3) 5_766 .
O5 Cd3 N1 C1 -151.4(3) . .
O4 Cd3 N1 C1 116.0(3) 4_655 .
O10 Cd3 N1 C1 30.3(3) 5_766 .
C29 Cd3 N1 C1 115.4(3) 4_655 .
O3 Cd3 N1 C2 -77.5(3) 4_655 .
O6 Cd3 N1 C2 67.8(3) . .
O9 Cd3 N1 C2 149.2(3) 5_766 .
O5 Cd3 N1 C2 15.3(3) . .
O4 Cd3 N1 C2 -77.3(4) 4_655 .
O10 Cd3 N1 C2 -163.0(3) 5_766 .
C29 Cd3 N1 C2 -77.9(3) 4_655 .
N1 C1 N2 C3 1.3(4) . .
N1 C1 N2 C4 179.5(3) . .
C2 C3 N2 C1 -1.3(4) . .
C2 C3 N2 C4 -179.3(3) . .
C5 C4 N2 C1 106.3(4) . .
C5 C4 N2 C3 -76.0(4) . .
N4 C7 N3 C8 1.1(4) . .
N4 C7 N3 C6 -177.3(3) . .
C9 C8 N3 C7 -0.6(4) . .
C9 C8 N3 C6 177.8(3) . .
C5 C6 N3 C7 91.3(4) . .
C5 C6 N3 C8 -86.8(4) . .
N3 C7 N4 C9 -1.2(4) . .
N3 C7 N4 Cd2 -171.1(2) . 6_565
C8 C9 N4 C7 0.8(4) . .
C8 C9 N4 Cd2 169.3(2) . 6_565
N6 C13 N5 C11 -0.3(4) . .
N6 C13 N5 C10 -179.8(3) . .
C12 C11 N5 C13 0.0(4) . .
C12 C11 N5 C10 179.5(3) . .
C5 C10 N5 C13 -100.0(4) . .
C5 C10 N5 C11 80.5(4) . .
N5 C13 N6 C12 0.4(4) . .
N5 C13 N6 Cd2 -165.4(2) . 1_565
C11 C12 N6 C13 -0.4(4) . .
C11 C12 N6 Cd2 165.3(2) . 1_565
N8 C17 N7 C15 -0.2(4) . .
N8 C17 N7 C14 -177.9(3) . .
C16 C15 N7 C17 0.5(3) . .
C16 C15 N7 C14 177.9(3) . .
C5 C14 N7 C17 -122.5(3) . .
C5 C14 N7 C15 60.4(4) . .
N7 C17 N8 C16 -0.1(4) . .
N7 C17 N8 Cd2 172.24(19) . .
C15 C16 N8 C17 0.4(4) . .
C15 C16 N8 Cd2 -171.7(2) . .
O1 Cd2 N8 C17 -23.3(3) . .
N4 Cd2 N8 C17 158.2(2) 6_566 .
N6 Cd2 N8 C17 -115.2(3) 1_545 .
O9 Cd2 N8 C17 75.4(3) 5_766 .
O1 Cd2 N8 C16 147.3(2) . .
N4 Cd2 N8 C16 -31.3(3) 6_566 .
N6 Cd2 N8 C16 55.3(3) 1_545 .
O9 Cd2 N8 C16 -114.1(3) 5_766 .
O2 C18 O1 Cd2 -0.6(4) . .
C19 C18 O1 Cd2 178.9(2) . .
N8 Cd2 O1 C18 1.7(3) . .
N4 Cd2 O1 C18 -179.1(2) 6_566 .
N6 Cd2 O1 C18 92.2(2) 1_545 .
O9 Cd2 O1 C18 -91.7(2) 5_766 .
O1 C18 O2 Cd1 -179.8(2) . .
C19 C18 O2 Cd1 0.7(4) . .
O2 Cd1 O2 C18 69.5(2) 2_755 .
O8 Cd1 O2 C18 165.7(2) 2_755 .
O8 Cd1 O2 C18 -59.9(3) . .
O7 Cd1 O2 C18 45.7(7) 2_755 .
O7 Cd1 O2 C18 -114.2(3) . .
C30 Cd1 O2 C18 -88.1(3) . .
C30 Cd1 O2 C18 155.4(3) 2_755 .
O4 C29 O3 Cd3 -1.6(4) . 4_645
C28 C29 O3 Cd3 174.0(4) . 4_645
O3 C29 O4 Cd3 1.4(4) . 4_645
C28 C29 O4 Cd3 -174.1(4) . 4_645
O6 C24 O5 Cd3 -7.3(4) . .
C25 C24 O5 Cd3 175.0(4) . .
O3 Cd3 O5 C24 -150.8(3) 4_655 .
N1 Cd3 O5 C24 107.0(3) . .
O6 Cd3 O5 C24 4.3(2) . .
O9 Cd3 O5 C24 -9.6(3) 5_766 .
O4 Cd3 O5 C24 -96.9(3) 4_655 .
O10 Cd3 O5 C24 167(3) 5_766 .
C29 Cd3 O5 C24 -123.8(3) 4_655 .
O5 C24 O6 Cd3 7.8(4) . .
C25 C24 O6 Cd3 -174.3(3) . .
O3 Cd3 O6 C24 34.4(3) 4_655 .
N1 Cd3 O6 C24 -90.2(2) . .
O9 Cd3 O6 C24 164.8(2) 5_766 .
O5 Cd3 O6 C24 -4.3(2) . .
O4 Cd3 O6 C24 76.3(2) 4_655 .
O10 Cd3 O6 C24 176.5(2) 5_766 .
C29 Cd3 O6 C24 59.8(3) 4_655 .
O8 C30 O7 Cd1 -2.9(4) . .
C31 C30 O7 Cd1 176.9(3) . .
O2 Cd1 O7 C30 103.6(2) . .
O2 Cd1 O7 C30 127.5(5) 2_755 .
O8 Cd1 O7 C30 -126.0(2) 2_755 .
O8 Cd1 O7 C30 1.7(2) . .
O7 Cd1 O7 C30 -73.1(2) 2_755 .
C30 Cd1 O7 C30 -99.0(3) 2_755 .
O7 C30 O8 Cd1 3.2(4) . .
C31 C30 O8 Cd1 -176.6(3) . .
O2 Cd1 O8 C30 -79.4(2) . .
O2 Cd1 O8 C30 -171.81(19) 2_755 .
O8 Cd1 O8 C30 61.9(2) 2_755 .
O7 Cd1 O8 C30 109.6(2) 2_755 .
O7 Cd1 O8 C30 -1.6(2) . .
C30 Cd1 O8 C30 87.6(3) 2_755 .
O10 C23 O9 Cd3 2.1(3) . 5_766
C22 C23 O9 Cd3 -178.7(2) . 5_766
O10 C23 O9 Cd2 -135.7(3) . 5_766
C22 C23 O9 Cd2 43.6(5) . 5_766
O9 C23 O10 Cd3 -1.9(3) . 5_766
C22 C23 O10 Cd3 178.9(3) . 5_766
